data_7008679
loop_
_publ_author_name
'Bernhardt, Paul V.'
'Kilah, Nathan L.'
'Meacham, Andrew P.'
'Meredith, Paul'
'Vogel, Robert'

_publ_section_title
;
 Immobilisation of electroactive macrocyclic complexes within titania
 films.
;
_journal_issue 15
_journal_name_full 'Dalton transactions (Cambridge, England : 2003)'
_journal_page_first 2508
_journal_page_last 2515
_journal_paper_doi 10.1039/b505917h
_journal_year 2005
_chemical_compound_source 'synthesis as described'
_chemical_formula_moiety 'C21 H36 Co1 N7 O2, 2(Cl O4), H2 O'
_chemical_formula_sum 'C21 H38 Cl2 Co N7 O11'
_chemical_formula_weight 694.41
_chemical_name_systematic
;
?
;
_space_group_IT_number 2
_symmetry_cell_setting triclinic
_symmetry_Int_Tables_number 2
_symmetry_space_group_name_Hall '-P 1'
_symmetry_space_group_name_H-M 'P -1'
_atom_sites_solution_hydrogens geom
_atom_sites_solution_primary direct
_atom_sites_solution_secondary difmap
_audit_conform_dict_location ftp://ftp.iucr.org/cifdics/cif_core.dic
_audit_conform_dict_name cif_core.dic
_audit_conform_dict_version 2.1
_audit_creation_date 2005-04-06T11:03:45-00:00
_audit_creation_method 'WinGX routine CIF_UPDATE'
_cell_angle_alpha 106.045(9)
_cell_angle_beta 105.90(1)
_cell_angle_gamma 93.07(1)
_cell_formula_units_Z 2
_cell_length_a 9.366(1)
_cell_length_b 13.012(2)
_cell_length_c 13.069(1)
_cell_measurement_reflns_used 25
_cell_measurement_temperature 293(2)
_cell_measurement_theta_max 14.618
_cell_measurement_theta_min 10.626
_cell_measurement_wavelength 0.71073
_cell_volume 1457.6(3)
_computing_cell_refinement 'CAD4 Express (Enraf Nonius, 1994)'
_computing_data_collection 'CAD4 Express (Enraf Nonius, 1994)'
_computing_data_reduction 'XCAD4 (Harms & Wocadlo, 1995)'
_computing_molecular_graphics 'Ortep-3 for Windows (Farrugia, 1997)'
_computing_publication_material 'WinGX publication routines (Farrugia, 1999)'
_computing_structure_refinement 'SHELXL-97 (Sheldrick, 1997)'
_computing_structure_solution 'SHELXS-97 (Sheldrick, 1997)'
_diffrn_ambient_temperature 293(2)
_diffrn_detector 'scintillation LiI'
_diffrn_detector_dtime 1.195
_diffrn_measured_fraction_theta_full 0.997
_diffrn_measured_fraction_theta_max 0.997
_diffrn_measurement_device '\k-geometry diffractometer'
_diffrn_measurement_device_type 'Enraf Nonius TurboCAD4'
_diffrn_measurement_method 'non-profiled omega/2theta scans'
_diffrn_orient_matrix_type
;
x-axis points to radiation source
the matrix is specified in reciprocal space
;
_diffrn_orient_matrix_UB_11 -0.19516E-1
_diffrn_orient_matrix_UB_12 -0.76359E-1
_diffrn_orient_matrix_UB_13 -0.133E-3
_diffrn_orient_matrix_UB_21 0.07991
_diffrn_orient_matrix_UB_22 -0.19569E-1
_diffrn_orient_matrix_UB_23 -0.36416E-1
_diffrn_orient_matrix_UB_31 0.76193E-1
_diffrn_orient_matrix_UB_32 0.17578E-1
_diffrn_orient_matrix_UB_33 0.75126E-1
_diffrn_radiation_monochromator graphite
_diffrn_radiation_probe x-ray
_diffrn_radiation_type MoK\a
_diffrn_radiation_wavelength 0.71073
_diffrn_reflns_av_R_equivalents 0.0304
_diffrn_reflns_av_unetI/netI 0.0315
_diffrn_reflns_limit_h_max 10
_diffrn_reflns_limit_h_min 0
_diffrn_reflns_limit_k_max 15
_diffrn_reflns_limit_k_min -15
_diffrn_reflns_limit_l_max 14
_diffrn_reflns_limit_l_min -15
_diffrn_reflns_number 5460
_diffrn_reflns_theta_full 24.97
_diffrn_reflns_theta_max 24.97
_diffrn_reflns_theta_min 1.64
_diffrn_source 'Enraf Nonius FR590'
_diffrn_standards_decay_% 17
_diffrn_standards_interval_time 120
_diffrn_standards_number 3
_exptl_absorpt_coefficient_mu 0.841
_exptl_crystal_colour yellow
_exptl_crystal_density_diffrn 1.582
_exptl_crystal_density_method 'not measured'
_exptl_crystal_description prism
_exptl_crystal_F_000 724
_exptl_crystal_size_max 0.5
_exptl_crystal_size_mid 0.3
_exptl_crystal_size_min 0.1
_refine_diff_density_max 0.426
_refine_diff_density_min -1.007
_refine_diff_density_rms 0.075
_refine_ls_extinction_method none
_refine_ls_goodness_of_fit_ref 1.02
_refine_ls_hydrogen_treatment constr
_refine_ls_matrix_type full
_refine_ls_number_parameters 393
_refine_ls_number_reflns 5119
_refine_ls_number_restraints 0
_refine_ls_restrained_S_all 1.02
_refine_ls_R_factor_all 0.0658
_refine_ls_R_factor_gt 0.0437
_refine_ls_shift/su_max 0
_refine_ls_shift/su_mean 0
_refine_ls_structure_factor_coef Fsqd
_refine_ls_weighting_details 'calc w=1/[\s^2^(Fo^2^)+(0.0784P)^2^+0.9285P] where P=(Fo^2^+2Fc^2^)/3'
_refine_ls_weighting_scheme calc
_refine_ls_wR_factor_gt 0.1134
_refine_ls_wR_factor_ref 0.1258
_reflns_number_gt 3890
_reflns_number_total 5119
_reflns_threshold_expression >2sigma(I)
_cod_data_source_file b505917h.txt
_cod_data_source_block 1975nk2
_cod_database_code 7008679
_diffrn_standards_decay_corr_max 1.356
_diffrn_standards_decay_corr_min 0.894

loop_
_symmetry_equiv_pos_as_xyz
'x, y, z'
'-x, -y, -z'

loop_
_atom_site_label
_atom_site_type_symbol
_atom_site_fract_x
_atom_site_fract_y
_atom_site_fract_z
_atom_site_U_iso_or_equiv
_atom_site_adp_type
_atom_site_occupancy
_atom_site_symmetry_multiplicity
_atom_site_calc_flag
_atom_site_refinement_flags
_atom_site_disorder_assembly
_atom_site_disorder_group
Co1 Co 0.21084(4) 0.22482(3) 0.15234(3) 0.02520(14) Uani 1 1 d . . .
C1 C 0.2114(4) 0.2547(3) -0.0535(3) 0.0382(8) Uani 1 1 d . . .
H1B H 0.1301 0.2418 -0.1221 0.046 Uiso 1 1 calc R . .
H1C H 0.3054 0.2582 -0.0711 0.046 Uiso 1 1 calc R . .
C2 C 0.2049(4) 0.3608(3) 0.0291(3) 0.0329(7) Uani 1 1 d . . .
C3 C 0.0532(4) 0.3675(3) 0.0519(3) 0.0353(7) Uani 1 1 d . . .
H3B H 0.0527 0.4389 0.1002 0.042 Uiso 1 1 calc R . .
H3C H -0.026 0.3552 -0.0178 0.042 Uiso 1 1 calc R . .
C4 C -0.0267(4) 0.3248(3) 0.2058(3) 0.0409(8) Uani 1 1 d . . .
H4B H -0.0821 0.2659 0.2171 0.049 Uiso 1 1 calc R . .
H4C H -0.0924 0.3786 0.1951 0.049 Uiso 1 1 calc R . .
C5 C 0.1094(4) 0.3741(3) 0.3059(3) 0.0358(8) Uani 1 1 d . . .
H5C H 0.1558 0.44 0.3003 0.043 Uiso 1 1 calc R . .
H5D H 0.0808 0.3914 0.374 0.043 Uiso 1 1 calc R . .
C6 C 0.3639(3) 0.3417(2) 0.3909(3) 0.0306(7) Uani 1 1 d . . .
H6B H 0.3495 0.3684 0.4639 0.037 Uiso 1 1 calc R . .
H6C H 0.4025 0.4031 0.3731 0.037 Uiso 1 1 calc R . .
C7 C 0.4807(3) 0.2641(2) 0.3969(3) 0.0304(7) Uani 1 1 d . . .
C8 C 0.5231(3) 0.2305(3) 0.2895(3) 0.0328(7) Uani 1 1 d . . .
H8A H 0.5585 0.2949 0.2751 0.039 Uiso 1 1 calc R . .
H8B H 0.6057 0.1887 0.3001 0.039 Uiso 1 1 calc R . .
C9 C 0.4512(4) 0.1385(3) 0.0889(3) 0.0368(8) Uani 1 1 d . . .
H9A H 0.5216 0.0868 0.0937 0.044 Uiso 1 1 calc R . .
H9B H 0.5007 0.2029 0.0827 0.044 Uiso 1 1 calc R . .
C10 C 0.3146(4) 0.0907(3) -0.0116(3) 0.0406(8) Uani 1 1 d . . .
H10A H 0.3412 0.0832 -0.0797 0.049 Uiso 1 1 calc R . .
H10B H 0.276 0.0198 -0.0122 0.049 Uiso 1 1 calc R . .
C11 C 0.2530(5) 0.4568(3) -0.0036(3) 0.0475(9) Uani 1 1 d . . .
H11A H 0.2472 0.5223 0.0505 0.071 Uiso 1 1 calc R . .
H11B H 0.188 0.4537 -0.0757 0.071 Uiso 1 1 calc R . .
H11C H 0.3543 0.4555 -0.0063 0.071 Uiso 1 1 calc R . .
C12 C 0.6234(4) 0.3264(3) 0.4910(3) 0.0432(9) Uani 1 1 d . . .
H12A H 0.6997 0.2801 0.4973 0.065 Uiso 1 1 calc R . .
H12B H 0.6005 0.3496 0.5604 0.065 Uiso 1 1 calc R . .
H12C H 0.6588 0.3884 0.4738 0.065 Uiso 1 1 calc R . .
C13 C 0.1002(4) 0.0974(3) 0.1494(3) 0.0320(7) Uani 1 1 d . . .
C14 C 0.3915(4) 0.1737(3) 0.5189(3) 0.0428(8) Uani 1 1 d . . .
H14A H 0.3391 0.2352 0.538 0.051 Uiso 1 1 calc R . .
H14B H 0.4865 0.186 0.5769 0.051 Uiso 1 1 calc R . .
C15 C 0.2995(4) 0.0730(3) 0.5138(3) 0.0354(7) Uani 1 1 d . . .
C16 C 0.2707(4) 0.0634(3) 0.6098(3) 0.0434(9) Uani 1 1 d . . .
H16 H 0.3122 0.1181 0.6769 0.052 Uiso 1 1 calc R . .
C17 C 0.1819(4) -0.0255(3) 0.6077(3) 0.0429(8) Uani 1 1 d . . .
H17 H 0.1619 -0.0296 0.6724 0.051 Uiso 1 1 calc R . .
C18 C 0.2381(5) -0.0096(3) 0.4154(3) 0.0460(9) Uani 1 1 d . . .
H18 H 0.2556 -0.0047 0.3502 0.055 Uiso 1 1 calc R . .
C19 C 0.1506(4) -0.0995(3) 0.4133(3) 0.0472(9) Uani 1 1 d . . .
H19 H 0.11 -0.1547 0.3464 0.057 Uiso 1 1 calc R . .
C20 C 0.1226(4) -0.1086(3) 0.5089(3) 0.0372(8) Uani 1 1 d . . .
C21 C 0.0268(4) -0.2041(3) 0.5062(4) 0.0457(9) Uani 1 1 d . . .
O1 O -0.0143(4) -0.2143(2) 0.5828(3) 0.0671(9) Uani 1 1 d . . .
O2 O -0.0092(4) -0.2812(3) 0.4090(3) 0.0686(9) Uani 1 1 d . . .
H21 H -0.0698 -0.3293 0.4088 0.103 Uiso 1 1 calc R . .
N1 N 0.1988(3) 0.1638(2) -0.0050(2) 0.0335(6) Uani 1 1 d . . .
H1A H 0.1071 0.1237 -0.0416 0.04 Uiso 1 1 calc R . .
N2 N 0.0259(3) 0.2843(2) 0.1063(2) 0.0329(6) Uani 1 1 d . . .
H2A H -0.0443 0.23 0.055 0.04 Uiso 1 1 calc R . .
N3 N 0.2164(3) 0.2928(2) 0.3073(2) 0.0270(5) Uani 1 1 d . . .
H3A H 0.1782 0.2407 0.3305 0.032 Uiso 1 1 calc R . .
N4 N 0.3996(3) 0.1658(2) 0.1900(2) 0.0289(6) Uani 1 1 d . . .
H4A H 0.377 0.1023 0.2023 0.035 Uiso 1 1 calc R . .
N5 N 0.3074(3) 0.3571(2) 0.1382(2) 0.0291(6) Uani 1 1 d . . .
H5A H 0.3086 0.4158 0.1946 0.035 Uiso 1 1 calc R . .
H5B H 0.4015 0.3509 0.1351 0.035 Uiso 1 1 calc R . .
N6 N 0.4192(3) 0.1651(2) 0.4122(2) 0.0355(6) Uani 1 1 d . . .
H6A H 0.477 0.1156 0.4014 0.043 Uiso 1 1 d R . .
N7 N 0.0304(4) 0.0211(3) 0.1452(3) 0.0502(8) Uani 1 1 d . . .
O3 O 0.1446(5) 0.6137(3) 0.2338(3) 0.0939(13) Uani 1 1 d . . .
H3D H 0.221 0.6319 0.228 0.141 Uiso 1 1 d R . .
H3E H 0.1228 0.6425 0.3038 0.141 Uiso 1 1 d R . .
Cl1 Cl 0.66285(10) 0.53364(7) 0.27811(7) 0.0441(2) Uani 1 1 d . . .
O1A O 0.5350(4) 0.5346(3) 0.3177(3) 0.0827(12) Uani 1 1 d . . .
O1B O 0.6409(3) 0.4375(2) 0.1867(2) 0.0548(7) Uani 1 1 d . . .
O1C O 0.7928(4) 0.5346(3) 0.3676(3) 0.0885(12) Uani 1 1 d . . .
O1D O 0.6834(4) 0.6264(2) 0.2452(3) 0.0696(9) Uani 1 1 d . . .
Cl2 Cl 0.65834(10) 0.16847(7) -0.12556(8) 0.0462(2) Uani 1 1 d . . .
O2A O 0.5830(4) 0.0637(2) -0.1901(3) 0.0712(9) Uani 1 1 d . A .
O2B O 0.7676(7) 0.2028(4) -0.1658(4) 0.096(2) Uani 0.864(7) 1 d P A 1
O2C O 0.7271(4) 0.1630(4) -0.0140(3) 0.0733(14) Uani 0.864(7) 1 d P A 1
O2D O 0.5491(5) 0.2396(3) -0.1178(5) 0.0962(19) Uani 0.864(7) 1 d P A 1
O2E O 0.819(3) 0.158(2) -0.125(2) 0.064(7) Uiso 0.136(7) 1 d P A 2
O2F O 0.671(4) 0.240(3) -0.020(3) 0.086(10) Uiso 0.136(7) 1 d P A 2
O2G O 0.620(3) 0.2323(17) -0.2066(18) 0.057(7) Uiso 0.136(7) 1 d P A 2

loop_
_atom_site_aniso_label
_atom_site_aniso_U_11
_atom_site_aniso_U_22
_atom_site_aniso_U_33
_atom_site_aniso_U_23
_atom_site_aniso_U_13
_atom_site_aniso_U_12
Co1 0.0187(2) 0.0265(2) 0.0275(2) 0.00708(16) 0.00421(16) -0.00073(15)
C1 0.0412(19) 0.0442(19) 0.0294(17) 0.0152(15) 0.0075(15) 0.0024(15)
C2 0.0303(17) 0.0381(18) 0.0304(17) 0.0135(14) 0.0066(14) 0.0032(14)
C3 0.0273(17) 0.0413(18) 0.0360(18) 0.0172(15) 0.0018(14) 0.0061(14)
C4 0.0240(17) 0.056(2) 0.047(2) 0.0198(17) 0.0116(15) 0.0119(15)
C5 0.0310(18) 0.0426(19) 0.0367(18) 0.0124(15) 0.0127(15) 0.0149(15)
C6 0.0271(16) 0.0269(15) 0.0302(17) 0.0042(13) 0.0017(13) 0.0001(12)
C7 0.0243(16) 0.0307(16) 0.0319(17) 0.0099(13) 0.0016(13) 0.0010(13)
C8 0.0226(16) 0.0387(18) 0.0364(18) 0.0134(14) 0.0058(13) 0.0035(13)
C9 0.0386(19) 0.0381(18) 0.0385(19) 0.0086(15) 0.0206(16) 0.0130(15)
C10 0.050(2) 0.0321(18) 0.0374(19) 0.0031(15) 0.0175(17) 0.0059(16)
C11 0.052(2) 0.051(2) 0.047(2) 0.0250(18) 0.0167(19) 0.0075(18)
C12 0.0284(18) 0.048(2) 0.042(2) 0.0113(17) -0.0036(15) -0.0030(15)
C13 0.0255(16) 0.0347(18) 0.0278(16) 0.0052(13) 0.0013(13) -0.0034(14)
C14 0.049(2) 0.043(2) 0.0321(18) 0.0109(15) 0.0074(16) -0.0049(16)
C15 0.0328(18) 0.0367(18) 0.0351(18) 0.0144(15) 0.0044(14) 0.0027(14)
C16 0.043(2) 0.049(2) 0.0338(19) 0.0139(16) 0.0040(16) -0.0003(17)
C17 0.044(2) 0.053(2) 0.0351(19) 0.0210(17) 0.0110(16) 0.0025(17)
C18 0.060(2) 0.043(2) 0.0360(19) 0.0131(16) 0.0167(18) -0.0050(18)
C19 0.050(2) 0.045(2) 0.040(2) 0.0089(17) 0.0098(17) -0.0062(17)
C20 0.0292(17) 0.0434(19) 0.044(2) 0.0206(16) 0.0123(15) 0.0063(14)
C21 0.0283(18) 0.049(2) 0.063(3) 0.023(2) 0.0127(18) 0.0048(16)
O1 0.075(2) 0.0645(19) 0.077(2) 0.0311(17) 0.0391(18) -0.0030(16)
O2 0.057(2) 0.064(2) 0.070(2) 0.0076(16) 0.0160(16) -0.0317(15)
N1 0.0310(14) 0.0322(14) 0.0303(14) 0.0036(11) 0.0055(12) -0.0031(11)
N2 0.0209(13) 0.0418(15) 0.0322(15) 0.0113(12) 0.0026(11) -0.0013(11)
N3 0.0217(13) 0.0311(14) 0.0284(13) 0.0105(11) 0.0066(11) 0.0019(10)
N4 0.0261(13) 0.0285(13) 0.0311(14) 0.0084(11) 0.0077(11) 0.0027(10)
N5 0.0212(13) 0.0337(14) 0.0297(14) 0.0092(11) 0.0045(11) 0.0004(11)
N6 0.0374(16) 0.0338(15) 0.0373(16) 0.0142(12) 0.0108(13) 0.0054(12)
N7 0.050(2) 0.0456(18) 0.0458(19) 0.0155(15) 0.0033(15) -0.0166(15)
O3 0.151(4) 0.060(2) 0.055(2) 0.0066(16) 0.025(2) -0.019(2)
Cl1 0.0373(5) 0.0466(5) 0.0421(5) 0.0079(4) 0.0108(4) -0.0113(4)
O1A 0.065(2) 0.087(2) 0.076(2) -0.0205(18) 0.0425(19) -0.0289(18)
O1B 0.0468(16) 0.0479(15) 0.0635(18) 0.0027(13) 0.0231(14) -0.0045(12)
O1C 0.067(2) 0.091(3) 0.082(2) 0.042(2) -0.0251(18) -0.0279(19)
O1D 0.088(2) 0.0502(17) 0.071(2) 0.0238(15) 0.0207(18) 0.0013(16)
Cl2 0.0429(5) 0.0418(5) 0.0476(5) 0.0133(4) 0.0045(4) 0.0024(4)
O2A 0.064(2) 0.0450(17) 0.084(2) 0.0179(16) -0.0069(17) -0.0073(14)
O2B 0.121(5) 0.080(3) 0.100(4) 0.021(3) 0.065(3) -0.023(3)
O2C 0.058(2) 0.099(3) 0.051(2) 0.028(2) -0.0023(17) -0.015(2)
O2D 0.081(3) 0.064(3) 0.142(5) 0.028(3) 0.029(3) 0.035(2)

loop_
_atom_type_symbol
_atom_type_description
_atom_type_scat_dispersion_real
_atom_type_scat_dispersion_imag
_atom_type_scat_source
C C 0.0033 0.0016 'International Tables Vol C Tables 4.2.6.8 and 6.1.1.4'
H H 0 0 'International Tables Vol C Tables 4.2.6.8 and 6.1.1.4'
Cl Cl 0.1484 0.1585 'International Tables Vol C Tables 4.2.6.8 and 6.1.1.4'
Co Co 0.3494 0.9721 'International Tables Vol C Tables 4.2.6.8 and 6.1.1.4'
N N 0.0061 0.0033 'International Tables Vol C Tables 4.2.6.8 and 6.1.1.4'
O O 0.0106 0.006 'International Tables Vol C Tables 4.2.6.8 and 6.1.1.4'

loop_
_geom_angle_atom_site_label_1
_geom_angle_atom_site_label_2
_geom_angle_atom_site_label_3
_geom_angle
_geom_angle_site_symmetry_1
_geom_angle_site_symmetry_3
_geom_angle_publ_flag
C13 Co1 N2 90.51(13) . . ?
C13 Co1 N1 91.19(13) . . ?
N2 Co1 N1 89.04(11) . . ?
C13 Co1 N4 91.35(12) . . ?
N2 Co1 N4 176.34(11) . . ?
N1 Co1 N4 87.76(11) . . ?
C13 Co1 N3 90.52(12) . . ?
N2 Co1 N3 87.90(11) . . ?
N1 Co1 N3 176.51(11) . . ?
N4 Co1 N3 95.24(10) . . ?
C13 Co1 N5 172.94(12) . . ?
N2 Co1 N5 84.23(11) . . ?
N1 Co1 N5 84.03(11) . . ?
N4 Co1 N5 93.65(11) . . ?
N3 Co1 N5 93.99(11) . . ?
N1 C1 C2 110.0(3) . . ?
N5 C2 C11 112.3(3) . . ?
N5 C2 C1 104.1(3) . . ?
C11 C2 C1 112.0(3) . . ?
N5 C2 C3 102.7(2) . . ?
C11 C2 C3 111.8(3) . . ?
C1 C2 C3 113.3(3) . . ?
N2 C3 C2 109.6(3) . . ?
N2 C4 C5 108.0(3) . . ?
N3 C5 C4 107.3(3) . . ?
N3 C6 C7 114.1(2) . . ?
N6 C7 C8 106.9(3) . . ?
N6 C7 C6 110.0(3) . . ?
C8 C7 C6 111.4(3) . . ?
N6 C7 C12 114.4(3) . . ?
C8 C7 C12 107.2(3) . . ?
C6 C7 C12 107.1(3) . . ?
N4 C8 C7 114.6(3) . . ?
N4 C9 C10 107.7(3) . . ?
N1 C10 C9 108.5(3) . . ?
N7 C13 Co1 178.1(3) . . ?
N6 C14 C15 111.4(3) . . ?
C18 C15 C16 118.4(3) . . ?
C18 C15 C14 122.0(3) . . ?
C16 C15 C14 119.6(3) . . ?
C17 C16 C15 121.4(3) . . ?
C16 C17 C20 119.8(3) . . ?
C15 C18 C19 120.4(3) . . ?
C20 C19 C18 120.9(3) . . ?
C19 C20 C17 119.2(3) . . ?
C19 C20 C21 120.9(3) . . ?
C17 C20 C21 120.0(3) . . ?
O1 C21 O2 121.8(4) . . ?
O1 C21 C20 125.3(4) . . ?
O2 C21 C20 112.9(3) . . ?
C10 N1 C1 115.3(3) . . ?
C10 N1 Co1 108.0(2) . . ?
C1 N1 Co1 108.75(19) . . ?
C4 N2 C3 114.7(3) . . ?
C4 N2 Co1 108.0(2) . . ?
C3 N2 Co1 109.02(19) . . ?
C6 N3 C5 110.7(2) . . ?
C6 N3 Co1 118.25(19) . . ?
C5 N3 Co1 107.09(19) . . ?
C8 N4 C9 110.6(2) . . ?
C8 N4 Co1 118.44(19) . . ?
C9 N4 Co1 107.4(2) . . ?
C2 N5 Co1 100.68(18) . . ?
C14 N6 C7 117.5(3) . . ?
O1D Cl1 O1A 110.4(2) . . ?
O1D Cl1 O1B 110.99(19) . . ?
O1A Cl1 O1B 108.46(17) . . ?
O1D Cl1 O1C 108.4(2) . . ?
O1A Cl1 O1C 108.4(2) . . ?
O1B Cl1 O1C 110.2(2) . . ?
O2B Cl2 O2A 112.8(3) . . ?
O2F Cl2 O2A 136.4(12) . . ?
O2B Cl2 O2D 113.0(3) . . ?
O2A Cl2 O2D 108.2(2) . . ?
O2B Cl2 O2C 109.2(3) . . ?
O2A Cl2 O2C 106.4(2) . . ?
O2D Cl2 O2C 106.7(3) . . ?
O2F Cl2 O2G 106.4(16) . . ?
O2A Cl2 O2G 102.9(8) . . ?
O2F Cl2 O2E 104.6(16) . . ?
O2A Cl2 O2E 102.3(10) . . ?
O2G Cl2 O2E 98.2(14) . . ?

loop_
_geom_bond_atom_site_label_1
_geom_bond_atom_site_label_2
_geom_bond_distance
_geom_bond_site_symmetry_2
_geom_bond_publ_flag
Co1 C13 1.893(3) . ?
Co1 N2 1.947(3) . ?
Co1 N1 1.957(3) . ?
Co1 N4 1.958(3) . ?
Co1 N3 1.958(2) . ?
Co1 N5 1.979(3) . ?
C1 N1 1.502(4) . ?
C1 C2 1.515(5) . ?
C2 N5 1.500(4) . ?
C2 C11 1.512(5) . ?
C2 C3 1.531(5) . ?
C3 N2 1.497(4) . ?
C4 N2 1.487(4) . ?
C4 C5 1.511(5) . ?
C5 N3 1.496(4) . ?
C6 N3 1.484(4) . ?
C6 C7 1.529(4) . ?
C7 N6 1.470(4) . ?
C7 C8 1.517(5) . ?
C7 C12 1.546(4) . ?
C8 N4 1.485(4) . ?
C9 N4 1.488(4) . ?
C9 C10 1.514(5) . ?
C10 N1 1.485(4) . ?
C13 N7 1.139(4) . ?
C14 N6 1.463(4) . ?
C14 C15 1.505(5) . ?
C15 C18 1.380(5) . ?
C15 C16 1.390(5) . ?
C16 C17 1.377(5) . ?
C17 C20 1.384(5) . ?
C18 C19 1.381(5) . ?
C19 C20 1.379(5) . ?
C20 C21 1.479(5) . ?
C21 O1 1.203(5) . ?
C21 O2 1.327(5) . ?
Cl1 O1D 1.410(3) . ?
Cl1 O1A 1.427(3) . ?
Cl1 O1B 1.430(3) . ?
Cl1 O1C 1.435(3) . ?
Cl2 O2B 1.378(4) . ?
Cl2 O2F 1.41(3) . ?
Cl2 O2A 1.416(3) . ?
Cl2 O2D 1.421(4) . ?
Cl2 O2C 1.447(4) . ?
Cl2 O2G 1.50(2) . ?
Cl2 O2E 1.52(3) . ?
